data_7016971
loop_
_publ_author_name
'Sun, Ya-Guang'
'Jiang, Bing'
'Cui, Tian-Fang'
'Xiong, Gang'
'Smet, Philippe F.'
'Ding, Fu'
'Gao, En-Jun'
'Lv, Tian-Yi'
'Van den Eeckhout, Koen'
'Poelman, Dirk'
'Verpoort, Francis'

_publ_section_title
;
 Solvothermal synthesis, crystal structure, and properties of
 lanthanide-organic frameworks based on thiophene-2,5-dicarboxylic acid.
;
_journal_issue 43
_journal_name_full 'Dalton transactions (Cambridge, England : 2003)'
_journal_page_first 11581
_journal_page_last 11590
_journal_paper_doi 10.1039/c1dt10156k
_journal_volume 40
_journal_year 2011
_chemical_formula_sum 'C6 H4 Er N O8 S'
_chemical_formula_weight 417.42
_chemical_name_systematic
;
?
;
_space_group_IT_number 14
_symmetry_cell_setting monoclinic
_symmetry_space_group_name_Hall '-P 2ybc'
_symmetry_space_group_name_H-M 'P 1 21/c 1'
_atom_sites_solution_hydrogens geom
_atom_sites_solution_primary direct
_atom_sites_solution_secondary difmap
_audit_creation_method SHELXL-97
_cell_angle_alpha 90.00
_cell_angle_beta 104.12
_cell_angle_gamma 90.00
_cell_formula_units_Z 4
_cell_length_a 9.8814(16)
_cell_length_b 14.1582(9)
_cell_length_c 7.885
_cell_measurement_reflns_used 1888
_cell_measurement_temperature 293(2)
_cell_measurement_theta_max 25.02
_cell_measurement_theta_min 3.03
_cell_volume 1069.80(19)
_computing_cell_refinement 'Bruker XSCANS'
_computing_data_collection 'Bruker XSCANS'
_computing_data_reduction 'Bruker XSCANS'
_computing_molecular_graphics 'Bruker XSCANS'
_computing_publication_material 'Bruker XSCANS'
_computing_structure_refinement 'SHELXL-97 (Sheldrick, 1997)'
_computing_structure_solution 'SHELXS-97 (Sheldrick, 1990)'
_diffrn_ambient_temperature 293(2)
_diffrn_detector_area_resol_mean 0
_diffrn_measured_fraction_theta_full 0.998
_diffrn_measured_fraction_theta_max 0.998
_diffrn_measurement_method 0
_diffrn_radiation_monochromator graphite
_diffrn_radiation_source 'fine-focus sealed tube'
_diffrn_radiation_type MoK\a
_diffrn_radiation_wavelength 0.71075
_diffrn_reflns_av_R_equivalents 0.0524
_diffrn_reflns_av_sigmaI/netI 0.0506
_diffrn_reflns_limit_h_max 11
_diffrn_reflns_limit_h_min -11
_diffrn_reflns_limit_k_max 16
_diffrn_reflns_limit_k_min -16
_diffrn_reflns_limit_l_max 9
_diffrn_reflns_limit_l_min -9
_diffrn_reflns_number 5978
_diffrn_reflns_theta_full 25.02
_diffrn_reflns_theta_max 25.02
_diffrn_reflns_theta_min 3.03
_diffrn_standards_decay_% 0
_diffrn_standards_interval_count 0
_diffrn_standards_interval_time 0
_diffrn_standards_number 0
_exptl_absorpt_coefficient_mu 8.069
_exptl_absorpt_correction_T_max 0.2952
_exptl_absorpt_correction_T_min 0.2476
_exptl_absorpt_correction_type multi-scan
_exptl_absorpt_process_details SADABS
_exptl_crystal_colour 0
_exptl_crystal_density_diffrn 2.592
_exptl_crystal_density_method 'not measured'
_exptl_crystal_description 0
_exptl_crystal_F_000 780
_exptl_crystal_size_max 0.24
_exptl_crystal_size_mid 0.23
_exptl_crystal_size_min 0.20
_refine_diff_density_max 1.057
_refine_diff_density_min -1.422
_refine_diff_density_rms 0.205
_refine_ls_extinction_method none
_refine_ls_goodness_of_fit_ref 1.142
_refine_ls_hydrogen_treatment none
_refine_ls_matrix_type full
_refine_ls_number_parameters 154
_refine_ls_number_reflns 1888
_refine_ls_number_restraints 0
_refine_ls_restrained_S_all 1.142
_refine_ls_R_factor_all 0.0628
_refine_ls_R_factor_gt 0.0477
_refine_ls_shift/su_max 0.001
_refine_ls_shift/su_mean 0.000
_refine_ls_structure_factor_coef Fsqd
_refine_ls_weighting_details 'calc w=1/[\s^2^(Fo^2^)+(0.0283P)^2^+10.4269P] where P=(Fo^2^+2Fc^2^)/3'
_refine_ls_weighting_scheme calc
_refine_ls_wR_factor_gt 0.0834
_refine_ls_wR_factor_ref 0.0875
_reflns_number_gt 1606
_reflns_number_total 1888
_reflns_threshold_expression >2sigma(I)
_cod_data_source_file c1dt10156k.txt
_cod_data_source_block 9
_cod_original_cell_volume 1069.86(19)
_cod_original_sg_symbol_H-M P2(1)/C
_cod_database_code 7016971

loop_
_symmetry_equiv_pos_as_xyz
'x, y, z'
'-x, y+1/2, -z+1/2'
'-x, -y, -z'
'x, -y-1/2, z-1/2'

loop_
_atom_site_label
_atom_site_type_symbol
_atom_site_fract_x
_atom_site_fract_y
_atom_site_fract_z
_atom_site_U_iso_or_equiv
_atom_site_adp_type
_atom_site_occupancy
_atom_site_symmetry_multiplicity
_atom_site_calc_flag
_atom_site_refinement_flags
C1 C 0.7032(6) 0.2388(5) 0.5591(8) 0.0151(16) Uani 1 1 d .
C2 C 0.5600(7) 0.2288(5) 0.4426(9) 0.0223(18) Uani 1 1 d .
C3 C 0.4761(7) 0.2966(5) 0.3496(10) 0.025(2) Uani 1 1 d .
H3 H 0.5020 0.3596 0.3459 0.030 Uiso 1 1 calc R
C4 C 0.3447(7) 0.2602(5) 0.2589(10) 0.027(2) Uani 1 1 d .
H4 H 0.2732 0.2971 0.1924 0.032 Uiso 1 1 calc R
C5 C 0.3350(7) 0.1641(5) 0.2804(9) 0.0215(18) Uani 1 1 d .
C6 C 0.2155(8) 0.1043(5) 0.1974(10) 0.0254(18) Uani 1 1 d .
Er1 Er 0.90678(3) 0.11355(2) 0.89702(4) 0.01421(7) Uani 1 1 d .
N1 N 1.1083(7) 0.0333(5) 0.7421(9) 0.0373(19) Uani 1 1 d .
O1 O 0.7504(5) 0.1711(3) 0.6574(6) 0.0216(13) Uani 1 1 d .
O2 O 0.7674(5) 0.3154(3) 0.5496(6) 0.0210(12) Uani 1 1 d .
O3 O 0.2271(5) 0.0154(3) 0.2194(7) 0.0284(14) Uani 1 1 d .
O4 O 0.1095(5) 0.1469(3) 0.1036(7) 0.0337(15) Uani 1 1 d .
O5 O 1.0397(5) 0.1060(3) 0.6799(6) 0.0273(13) Uani 1 1 d .
O6 O 1.0780(5) -0.0082(3) 0.8705(6) 0.0258(13) Uani 1 1 d .
O7 O 1.2264(8) -0.0060(6) 0.6680(11) 0.088(3) Uani 1 1 d .
O8 O 0.9659(5) 0.2753(3) 0.8827(6) 0.0271(13) Uani 1 1 d .
H8A H 1.0329 0.2910 0.8384 0.041 Uiso 1 1 d R
H8B H 0.9202 0.3175 0.9217 0.041 Uiso 1 1 d R
S1 S 0.48214(18) 0.11864(12) 0.4161(2) 0.0221(4) Uani 1 1 d .

loop_
_atom_site_aniso_label
_atom_site_aniso_U_11
_atom_site_aniso_U_22
_atom_site_aniso_U_33
_atom_site_aniso_U_23
_atom_site_aniso_U_13
_atom_site_aniso_U_12
C1 0.013(3) 0.028(4) 0.003(3) -0.004(3) -0.002(3) -0.002(3)
C2 0.026(4) 0.018(3) 0.023(4) 0.000(3) 0.006(3) 0.001(3)
C3 0.023(4) 0.012(3) 0.035(4) 0.003(3) -0.006(3) -0.002(3)
C4 0.015(4) 0.026(4) 0.031(4) 0.008(3) -0.008(3) 0.003(3)
C5 0.015(3) 0.022(3) 0.021(4) -0.002(3) -0.007(3) 0.001(3)
C6 0.034(4) 0.018(3) 0.026(4) -0.002(3) 0.011(3) -0.001(4)
Er1 0.01308(13) 0.01372(13) 0.01478(13) 0.00027(15) 0.00135(10) 0.00115(15)
N1 0.037(4) 0.038(4) 0.038(4) -0.007(3) 0.011(3) -0.002(3)
O1 0.014(2) 0.019(2) 0.027(3) 0.007(2) -0.004(2) 0.002(2)
O2 0.020(2) 0.017(2) 0.025(3) -0.004(2) 0.004(2) -0.009(2)
O3 0.026(3) 0.015(2) 0.035(3) 0.002(2) -0.011(2) -0.001(2)
O4 0.021(3) 0.021(2) 0.047(3) 0.006(3) -0.017(3) 0.000(2)
O5 0.032(3) 0.022(2) 0.030(3) 0.013(2) 0.011(2) 0.017(2)
O6 0.032(3) 0.031(3) 0.019(2) 0.014(2) 0.017(2) 0.014(2)
O7 0.081(5) 0.094(6) 0.105(6) -0.010(5) 0.055(5) 0.015(5)
O8 0.034(3) 0.021(3) 0.025(3) 0.002(2) 0.004(2) -0.004(2)
S1 0.0197(8) 0.0139(8) 0.0285(9) 0.0017(8) -0.0021(7) -0.0029(8)

loop_
_atom_type_symbol
_atom_type_description
_atom_type_scat_dispersion_real
_atom_type_scat_dispersion_imag
_atom_type_scat_source
C C 0.0033 0.0016 'International Tables Vol C Tables 4.2.6.8 and 6.1.1.4'
H H 0.0000 0.0000 'International Tables Vol C Tables 4.2.6.8 and 6.1.1.4'
Er Er -0.2586 4.9576 'International Tables Vol C Tables 4.2.6.8 and 6.1.1.4'
N N 0.0061 0.0033 'International Tables Vol C Tables 4.2.6.8 and 6.1.1.4'
O O 0.0106 0.0060 'International Tables Vol C Tables 4.2.6.8 and 6.1.1.4'
S S 0.1246 0.1234 'International Tables Vol C Tables 4.2.6.8 and 6.1.1.4'

loop_
_geom_angle_atom_site_label_1
_geom_angle_atom_site_label_2
_geom_angle_atom_site_label_3
_geom_angle
_geom_angle_site_symmetry_1
_geom_angle_site_symmetry_3
O1 C1 O2 125.2(6) . .
O1 C1 C2 117.6(6) . .
O2 C1 C2 117.2(6) . .
C3 C2 C1 128.8(6) . .
C3 C2 S1 112.1(5) . .
C1 C2 S1 119.1(5) . .
C2 C3 C4 112.2(6) . .
C2 C3 H3 123.9 . .
C4 C3 H3 123.9 . .
C5 C4 C3 112.3(6) . .
C5 C4 H4 123.9 . .
C3 C4 H4 123.9 . .
C4 C5 C6 125.9(6) . .
C4 C5 S1 112.0(5) . .
C6 C5 S1 122.1(5) . .
O3 C6 O4 125.5(7) . .
O3 C6 C5 118.2(6) . .
O4 C6 C5 116.3(6) . .
O2 Er1 O1 84.54(17) 4_566 .
O2 Er1 O4 94.00(18) 4_566 1_656
O1 Er1 O4 144.11(17) . 1_656
O2 Er1 O3 101.41(18) 4_566 3_656
O1 Er1 O3 75.31(16) . 3_656
O4 Er1 O3 139.36(17) 1_656 3_656
O2 Er1 O6 78.39(17) 4_566 3_757
O1 Er1 O6 141.11(17) . 3_757
O4 Er1 O6 72.40(18) 1_656 3_757
O3 Er1 O6 74.25(17) 3_656 3_757
O2 Er1 O8 77.65(18) 4_566 .
O1 Er1 O8 74.95(16) . .
O4 Er1 O8 69.76(17) 1_656 .
O3 Er1 O8 150.19(16) 3_656 .
O6 Er1 O8 133.10(16) 3_757 .
O2 Er1 O5 154.79(16) 4_566 .
O1 Er1 O5 78.63(17) . .
O4 Er1 O5 88.90(19) 1_656 .
O3 Er1 O5 92.38(18) 3_656 .
O6 Er1 O5 126.06(16) 3_757 .
O8 Er1 O5 79.92(17) . .
O2 Er1 O6 150.86(16) 4_566 .
O1 Er1 O6 121.42(16) . .
O4 Er1 O6 72.90(17) 1_656 .
O3 Er1 O6 75.62(17) 3_656 .
O6 Er1 O6 72.88(19) 3_757 .
O8 Er1 O6 119.34(17) . .
O5 Er1 O6 53.21(15) . .
O2 Er1 Er1 115.74(11) 4_566 3_757
O1 Er1 Er1 143.48(12) . 3_757
O4 Er1 Er1 68.26(12) 1_656 3_757
O3 Er1 Er1 71.17(11) 3_656 3_757
O6 Er1 Er1 37.50(12) 3_757 3_757
O8 Er1 Er1 136.55(12) . 3_757
O5 Er1 Er1 88.58(11) . 3_757
O6 Er1 Er1 35.39(11) . 3_757
O5 N1 O6 118.6(6) . .
O5 N1 O7 122.3(7) . .
O6 N1 O7 119.1(6) . .
C1 O1 Er1 149.7(4) . .
C1 O2 Er1 141.8(4) . 4_565
C6 O3 Er1 134.8(4) . 3_656
C6 O4 Er1 139.7(5) . 1_454
N1 O5 Er1 95.4(4) . .
N1 O6 Er1 159.8(5) . 3_757
N1 O6 Er1 92.6(4) . .
Er1 O6 Er1 107.12(19) 3_757 .
Er1 O8 H8A 119.8 . .
Er1 O8 H8B 120.2 . .
H8A O8 H8B 120.0 . .
C5 S1 C2 91.2(3) . .

loop_
_geom_bond_atom_site_label_1
_geom_bond_atom_site_label_2
_geom_bond_distance
_geom_bond_site_symmetry_2
C1 O1 1.249(8) .
C1 O2 1.269(8) .
C1 C2 1.494(9) .
C2 C3 1.360(9) .
C2 S1 1.730(7) .
C3 C4 1.418(9) .
C3 H3 0.9300 .
C4 C5 1.378(10) .
C4 H4 0.9300 .
C5 C6 1.470(10) .
C5 S1 1.707(7) .
C6 O3 1.272(8) .
C6 O4 1.277(8) .
Er1 O2 2.272(5) 4_566
Er1 O1 2.280(4) .
Er1 O4 2.302(5) 1_656
Er1 O3 2.309(5) 3_656
Er1 O6 2.340(5) 3_757
Er1 O8 2.373(5) .
Er1 O5 2.401(5) .
Er1 O6 2.459(5) .
Er1 Er1 3.8614(6) 3_757
N1 O5 1.264(8) .
N1 O6 1.268(8) .
N1 O7 1.532(10) .
O2 Er1 2.272(5) 4_565
O3 Er1 2.309(5) 3_656
O4 Er1 2.302(5) 1_454
O6 Er1 2.340(5) 3_757
O8 H8A 0.8500 .
O8 H8B 0.8500 .

loop_
_geom_torsion_atom_site_label_1
_geom_torsion_atom_site_label_2
_geom_torsion_atom_site_label_3
_geom_torsion_atom_site_label_4
_geom_torsion
_geom_torsion_site_symmetry_1
_geom_torsion_site_symmetry_4
O1 C1 C2 C3 166.6(8) . .
O2 C1 C2 C3 -13.6(11) . .
O1 C1 C2 S1 -13.0(9) . .
O2 C1 C2 S1 166.8(5) . .
C1 C2 C3 C4 -177.9(7) . .
S1 C2 C3 C4 1.8(9) . .
C2 C3 C4 C5 -2.5(10) . .
C3 C4 C5 C6 -177.0(7) . .
C3 C4 C5 S1 2.1(9) . .
C4 C5 C6 O3 174.4(8) . .
S1 C5 C6 O3 -4.6(10) . .
C4 C5 C6 O4 -3.4(12) . .
S1 C5 C6 O4 177.6(6) . .
O2 C1 O1 Er1 18.5(14) . .
C2 C1 O1 Er1 -161.8(6) . .
O2 Er1 O1 C1 77.2(9) 4_566 .
O4 Er1 O1 C1 -12.1(11) 1_656 .
O3 Er1 O1 C1 -179.5(9) 3_656 .
O6 Er1 O1 C1 141.0(8) 3_757 .
O8 Er1 O1 C1 -1.5(9) . .
O5 Er1 O1 C1 -84.0(9) . .
O6 Er1 O1 C1 -116.9(9) . .
Er1 Er1 O1 C1 -155.7(8) 3_757 .
O1 C1 O2 Er1 93.7(8) . 4_565
C2 C1 O2 Er1 -86.1(8) . 4_565
O4 C6 O3 Er1 6.0(13) . 3_656
C5 C6 O3 Er1 -171.6(5) . 3_656
O3 C6 O4 Er1 -12.2(14) . 1_454
C5 C6 O4 Er1 165.5(5) . 1_454
O6 N1 O5 Er1 5.1(6) . .
O7 N1 O5 Er1 -174.8(6) . .
O2 Er1 O5 N1 163.5(4) 4_566 .
O1 Er1 O5 N1 -147.4(4) . .
O4 Er1 O5 N1 66.4(4) 1_656 .
O3 Er1 O5 N1 -72.9(4) 3_656 .
O6 Er1 O5 N1 -0.7(5) 3_757 .
O8 Er1 O5 N1 136.1(4) . .
O6 Er1 O5 N1 -2.9(4) . .
Er1 Er1 O5 N1 -1.8(4) 3_757 .
O5 N1 O6 Er1 -171.9(9) . 3_757
O7 N1 O6 Er1 8.1(17) . 3_757
O5 N1 O6 Er1 -5.0(6) . .
O7 N1 O6 Er1 175.0(5) . .
O2 Er1 O6 N1 -165.3(4) 4_566 .
O1 Er1 O6 N1 44.7(4) . .
O4 Er1 O6 N1 -99.0(4) 1_656 .
O3 Er1 O6 N1 107.1(4) 3_656 .
O6 Er1 O6 N1 -175.3(5) 3_757 .
O8 Er1 O6 N1 -45.0(4) . .
O5 Er1 O6 N1 2.9(4) . .
Er1 Er1 O6 N1 -175.3(5) 3_757 .
O2 Er1 O6 Er1 10.0(4) 4_566 3_757
O1 Er1 O6 Er1 -140.02(18) . 3_757
O4 Er1 O6 Er1 76.3(2) 1_656 3_757
O3 Er1 O6 Er1 -77.6(2) 3_656 3_757
O6 Er1 O6 Er1 0.0 3_757 3_757
O8 Er1 O6 Er1 130.31(18) . 3_757
O5 Er1 O6 Er1 178.2(3) . 3_757
C4 C5 S1 C2 -0.9(6) . .
C6 C5 S1 C2 178.2(7) . .
C3 C2 S1 C5 -0.5(6) . .
C1 C2 S1 C5 179.2(6) . .
